data_4085234
loop_
_publ_author_name
'El Ezzi, Mohammad'
'Kocsor, Tibor-Gabor'
'D&#x2019;Accriscio, Florian'
'Madec, David'
'Mallet-Ladeira, Sonia'
'Castel, Annie'

_publ_section_title
;
 Iron Complexes with Stabilized Germylenes: Syntheses and
 Characterizations
;
_journal_issue 3
_journal_name_full Organometallics
_journal_page_first 571
_journal_paper_doi 10.1021/om500903g
_journal_volume 34
_journal_year 2015
_chemical_compound_source 'synthesis as described'
_chemical_formula_moiety 'C15 H23 Cl Fe Ge N2 O4'
_chemical_formula_sum 'C15 H23 Cl Fe Ge N2 O4'
_chemical_formula_weight 459.26
_chemical_name_systematic
;
 ?
;
_space_group_IT_number 61
_symmetry_cell_setting orthorhombic
_symmetry_Int_Tables_number 61
_symmetry_space_group_name_Hall '-P 2ac 2ab'
_symmetry_space_group_name_H-M 'P b c a'
_atom_sites_solution_hydrogens geom
_atom_sites_solution_primary direct
_atom_sites_solution_secondary difmap
_cell_angle_alpha 90
_cell_angle_beta 90
_cell_angle_gamma 90
_cell_formula_units_Z 8
_cell_length_a 11.4952(3)
_cell_length_b 13.6110(4)
_cell_length_c 26.4708(7)
_cell_measurement_reflns_used 9938
_cell_measurement_temperature 193(2)
_cell_measurement_theta_max 28.11
_cell_measurement_theta_min 2.35
_cell_measurement_wavelength 0.71073
_cell_volume 4141.7(2)
_computing_cell_refinement 'APEX2 and SAINT (Bruker, 2008)'
_computing_data_collection 'APEX2 (Bruker, 2008)'
_computing_data_reduction 'SAINT (Bruker, 2008)'
_computing_molecular_graphics 'Ortep-3 for Windows (Farrugia, 1997)'
_computing_publication_material 'WinGX publication routines (Farrugia, 1999)'
_computing_structure_refinement 'SHELXL-97 (Sheldrick, 2008)'
_computing_structure_solution 'SHELXS-97 (Sheldrick, 2008)'
_diffrn_ambient_temperature 193(2)
_diffrn_measured_fraction_theta_full 0.995
_diffrn_measured_fraction_theta_max 0.995
_diffrn_measurement_device_type 'Bruker Kappa APEX II Quazar'
_diffrn_measurement_method 'phi and omega scans'
_diffrn_radiation_monochromator 'multilayer optics'
_diffrn_radiation_probe x-ray
_diffrn_radiation_source 'microfocus sealed tube'
_diffrn_radiation_type MoK\a
_diffrn_radiation_wavelength 0.71073
_diffrn_reflns_av_R_equivalents 0.0367
_diffrn_reflns_av_unetI/netI 0.0325
_diffrn_reflns_limit_h_max 16
_diffrn_reflns_limit_h_min -16
_diffrn_reflns_limit_k_max 15
_diffrn_reflns_limit_k_min -19
_diffrn_reflns_limit_l_max 31
_diffrn_reflns_limit_l_min -38
_diffrn_reflns_number 47347
_diffrn_reflns_theta_full 31.14
_diffrn_reflns_theta_max 31.14
_diffrn_reflns_theta_min 2.99
_diffrn_standards_decay_% 0
_diffrn_standards_interval_count 0
_diffrn_standards_interval_time 0
_diffrn_standards_number 0
_exptl_absorpt_coefficient_mu 2.299
_exptl_absorpt_correction_T_max 0.7250
_exptl_absorpt_correction_T_min 0.6383
_exptl_absorpt_correction_type multi-scan
_exptl_absorpt_process_details 'SADABS (Bruker-AXS)'
_exptl_crystal_colour yellow
_exptl_crystal_density_diffrn 1.473
_exptl_crystal_density_method 'not measured'
_exptl_crystal_description block
_exptl_crystal_F_000 1872
_exptl_crystal_size_max 0.2
_exptl_crystal_size_mid 0.18
_exptl_crystal_size_min 0.14
_refine_diff_density_max 0.395
_refine_diff_density_min -0.428
_refine_diff_density_rms 0.087
_refine_ls_extinction_method none
_refine_ls_goodness_of_fit_ref 1.06
_refine_ls_hydrogen_treatment constr
_refine_ls_matrix_type full
_refine_ls_number_parameters 224
_refine_ls_number_reflns 6649
_refine_ls_number_restraints 0
_refine_ls_restrained_S_all 1.06
_refine_ls_R_factor_all 0.0577
_refine_ls_R_factor_gt 0.0322
_refine_ls_shift/su_max 0.002
_refine_ls_shift/su_mean 0
_refine_ls_structure_factor_coef Fsqd
_refine_ls_weighting_details 'calc w=1/[\s^2^(Fo^2^)+(0.0515P)^2^+0.0000P] where P=(Fo^2^+2Fc^2^)/3'
_refine_ls_weighting_scheme calc
_refine_ls_wR_factor_gt 0.0839
_refine_ls_wR_factor_ref 0.0935
_reflns_number_gt 4749
_reflns_number_total 6649
_reflns_threshold_expression >2sigma(I)
_cod_data_source_file om500903g_si_001.cif
_cod_data_source_block 3a
_cod_depositor_comments 'Adding full bibliography for 4085233--4085238.cif.'
_cod_database_code 4085234

loop_
_symmetry_equiv_pos_as_xyz
'x, y, z'
'-x+1/2, -y, z+1/2'
'-x, y+1/2, -z+1/2'
'x+1/2, -y+1/2, -z'
'-x, -y, -z'
'x-1/2, y, -z-1/2'
'x, -y-1/2, z-1/2'
'-x-1/2, y-1/2, z'

loop_
_atom_site_label
_atom_site_type_symbol
_atom_site_fract_x
_atom_site_fract_y
_atom_site_fract_z
_atom_site_U_iso_or_equiv
_atom_site_adp_type
_atom_site_occupancy
_atom_site_symmetry_multiplicity
_atom_site_calc_flag
_atom_site_refinement_flags
C1 C 0.58224(18) 0.09267(16) 0.39804(8) 0.0407(5) Uani 1 1 d .
C2 C 0.37850(19) 0.00071(16) 0.33479(9) 0.0454(5) Uani 1 1 d .
C3 C 0.5053(2) -0.08168(17) 0.40284(9) 0.0513(6) Uani 1 1 d .
C4 C 0.3478(2) 0.03006(16) 0.44685(10) 0.0542(6) Uani 1 1 d .
C5 C 0.48252(15) 0.34892(13) 0.37057(6) 0.0274(4) Uani 1 1 d .
C6 C 0.55054(17) 0.44423(14) 0.36431(8) 0.0372(4) Uani 1 1 d .
C7 C 0.67663(19) 0.41837(18) 0.35039(9) 0.0560(6) Uani 1 1 d .
H7A H 0.7119 0.3804 0.3778 0.084 Uiso 1 1 calc R
H7B H 0.7211 0.479 0.3451 0.084 Uiso 1 1 calc R
H7C H 0.6773 0.3793 0.3193 0.084 Uiso 1 1 calc R
C8 C 0.4905(2) 0.50528(17) 0.32182(10) 0.0619(7) Uani 1 1 d .
H8A H 0.4929 0.4684 0.29 0.093 Uiso 1 1 calc R
H8B H 0.5314 0.5679 0.3176 0.093 Uiso 1 1 calc R
H8C H 0.4094 0.5179 0.3311 0.093 Uiso 1 1 calc R
C9 C 0.5523(2) 0.50946(17) 0.41140(9) 0.0537(6) Uani 1 1 d .
H9A H 0.4723 0.5249 0.4215 0.081 Uiso 1 1 calc R
H9B H 0.5941 0.5705 0.4039 0.081 Uiso 1 1 calc R
H9C H 0.5916 0.4747 0.439 0.081 Uiso 1 1 calc R
C10 C 0.50000(19) 0.27962(16) 0.28028(7) 0.0424(5) Uani 1 1 d .
H10 H 0.5436 0.3411 0.2719 0.051 Uiso 1 1 calc R
C11 C 0.5797(2) 0.19224(17) 0.27290(9) 0.0568(6) Uani 1 1 d .
H11A H 0.6458 0.1972 0.2962 0.085 Uiso 1 1 calc R
H11B H 0.6083 0.1914 0.238 0.085 Uiso 1 1 calc R
H11C H 0.5367 0.1315 0.2797 0.085 Uiso 1 1 calc R
C12 C 0.3946(3) 0.2723(3) 0.24643(9) 0.0841(10) Uani 1 1 d .
H12A H 0.3498 0.2135 0.2553 0.126 Uiso 1 1 calc R
H12B H 0.4197 0.2678 0.2111 0.126 Uiso 1 1 calc R
H12C H 0.3459 0.3307 0.2509 0.126 Uiso 1 1 calc R
C13 C 0.43494(15) 0.33682(15) 0.46605(6) 0.0327(4) Uani 1 1 d .
H13 H 0.4336 0.4099 0.47 0.039 Uiso 1 1 calc R
C14 C 0.5451(2) 0.29689(17) 0.48989(8) 0.0485(5) Uani 1 1 d .
H14A H 0.5475 0.2253 0.4858 0.073 Uiso 1 1 calc R
H14B H 0.5462 0.3133 0.5259 0.073 Uiso 1 1 calc R
H14C H 0.613 0.3262 0.4733 0.073 Uiso 1 1 calc R
C15 C 0.32712(19) 0.29413(15) 0.49032(7) 0.0427(5) Uani 1 1 d .
H15A H 0.258 0.3177 0.4724 0.064 Uiso 1 1 calc R
H15B H 0.3233 0.3147 0.5258 0.064 Uiso 1 1 calc R
H15C H 0.3302 0.2223 0.4885 0.064 Uiso 1 1 calc R
N1 N 0.46188(13) 0.28430(11) 0.33321(5) 0.0302(3) Uani 1 1 d .
N2 N 0.43131(13) 0.31228(10) 0.41180(5) 0.0275(3) Uani 1 1 d .
O1 O 0.67202(14) 0.12868(12) 0.40043(6) 0.0572(4) Uani 1 1 d .
O2 O 0.33879(18) -0.02309(13) 0.29700(7) 0.0708(5) Uani 1 1 d .
O3 O 0.54760(17) -0.15658(13) 0.40757(8) 0.0777(6) Uani 1 1 d .
O4 O 0.2864(2) 0.02356(13) 0.48109(8) 0.0869(7) Uani 1 1 d .
Cl1 Cl 0.19966(4) 0.22459(4) 0.36369(2) 0.04395(13) Uani 1 1 d .
Fe1 Fe 0.44261(2) 0.03686(2) 0.393410(10) 0.03432(9) Uani 1 1 d .
Ge1 Ge 0.383181(15) 0.193959(13) 0.377659(7) 0.02639(7) Uani 1 1 d .

loop_
_atom_site_aniso_label
_atom_site_aniso_U_11
_atom_site_aniso_U_22
_atom_site_aniso_U_33
_atom_site_aniso_U_23
_atom_site_aniso_U_13
_atom_site_aniso_U_12
C1 0.0386(11) 0.0353(11) 0.0484(12) -0.0063(9) -0.0024(9) 0.0077(9)
C2 0.0550(14) 0.0312(11) 0.0499(13) -0.0062(10) 0.0018(10) -0.0035(9)
C3 0.0505(13) 0.0391(12) 0.0644(15) 0.0077(11) 0.0021(11) -0.0008(10)
C4 0.0674(15) 0.0342(11) 0.0610(15) 0.0035(10) 0.0159(13) -0.0039(11)
C5 0.0248(8) 0.0287(9) 0.0288(9) -0.0012(7) 0.0001(7) -0.0003(7)
C6 0.0374(10) 0.0288(10) 0.0456(11) -0.0039(8) 0.0081(8) -0.0082(8)
C7 0.0402(12) 0.0536(14) 0.0742(16) -0.0155(12) 0.0175(11) -0.0185(11)
C8 0.0833(18) 0.0353(12) 0.0670(16) 0.0145(11) 0.0047(14) -0.0012(12)
C9 0.0610(15) 0.0369(12) 0.0632(14) -0.0174(11) 0.0136(12) -0.0201(10)
C10 0.0526(13) 0.0496(12) 0.0248(9) -0.0013(8) 0.0038(9) -0.0134(10)
C11 0.0679(15) 0.0632(16) 0.0394(12) -0.0135(10) 0.0242(12) -0.0087(12)
C12 0.0803(19) 0.141(3) 0.0309(12) -0.0037(16) -0.0139(12) -0.0037(19)
C13 0.0351(10) 0.0377(10) 0.0254(9) -0.0101(8) 0.0028(7) -0.0012(8)
C14 0.0474(13) 0.0655(15) 0.0328(10) -0.0105(10) -0.0097(9) 0.0071(10)
C15 0.0497(13) 0.0448(12) 0.0337(10) -0.0077(9) 0.0122(9) -0.0033(9)
N1 0.0359(8) 0.0313(8) 0.0234(7) -0.0016(6) 0.0024(6) -0.0077(6)
N2 0.0293(8) 0.0275(8) 0.0255(7) -0.0049(6) 0.0006(6) -0.0034(6)
O1 0.0357(8) 0.0557(10) 0.0803(11) -0.0158(9) -0.0056(8) 0.0000(8)
O2 0.0892(13) 0.0624(11) 0.0608(11) -0.0183(9) -0.0169(10) -0.0125(10)
O3 0.0734(12) 0.0381(10) 0.1215(17) 0.0186(11) -0.0016(12) 0.0124(9)
O4 0.1178(17) 0.0545(11) 0.0883(14) 0.0071(10) 0.0614(13) -0.0095(11)
Cl1 0.0289(2) 0.0488(3) 0.0541(3) -0.0045(2) -0.0082(2) -0.0022(2)
Fe1 0.03679(16) 0.02695(15) 0.03923(16) -0.00076(11) 0.00208(11) -0.00082(11)
Ge1 0.02652(11) 0.02635(11) 0.02629(11) -0.00269(7) 0.00042(7) -0.00345(7)

loop_
_atom_type_symbol
_atom_type_description
_atom_type_scat_dispersion_real
_atom_type_scat_dispersion_imag
_atom_type_scat_source
C C 0.0033 0.0016 'International Tables Vol C Tables 4.2.6.8 and 6.1.1.4'
H H 0 0 'International Tables Vol C Tables 4.2.6.8 and 6.1.1.4'
N N 0.0061 0.0033 'International Tables Vol C Tables 4.2.6.8 and 6.1.1.4'
O O 0.0106 0.006 'International Tables Vol C Tables 4.2.6.8 and 6.1.1.4'
Cl Cl 0.1484 0.1585 'International Tables Vol C Tables 4.2.6.8 and 6.1.1.4'
Fe Fe 0.3463 0.8444 'International Tables Vol C Tables 4.2.6.8 and 6.1.1.4'
Ge Ge 0.1547 1.8001 'International Tables Vol C Tables 4.2.6.8 and 6.1.1.4'

loop_
_geom_angle_atom_site_label_1
_geom_angle_atom_site_label_2
_geom_angle_atom_site_label_3
_geom_angle
O1 C1 Fe1 179.2(2)
O2 C2 Fe1 179.1(2)
O3 C3 Fe1 177.8(2)
O4 C4 Fe1 178.5(2)
N2 C5 N1 106.19(15)
N2 C5 C6 129.25(16)
N1 C5 C6 124.56(15)
N2 C5 Ge1 53.14(8)
N1 C5 Ge1 53.14(9)
C6 C5 Ge1 176.82(13)
C5 C6 C9 114.33(16)
C5 C6 C7 108.37(16)
C9 C6 C7 108.40(18)
C5 C6 C8 107.76(16)
C9 C6 C8 106.51(19)
C7 C6 C8 111.51(18)
C6 C7 H7A 109.5
C6 C7 H7B 109.5
H7A C7 H7B 109.5
C6 C7 H7C 109.5
H7A C7 H7C 109.5
H7B C7 H7C 109.5
C6 C8 H8A 109.5
C6 C8 H8B 109.5
H8A C8 H8B 109.5
C6 C8 H8C 109.5
H8A C8 H8C 109.5
H8B C8 H8C 109.5
C6 C9 H9A 109.5
C6 C9 H9B 109.5
H9A C9 H9B 109.5
C6 C9 H9C 109.5
H9A C9 H9C 109.5
H9B C9 H9C 109.5
N1 C10 C12 109.23(19)
N1 C10 C11 109.73(17)
C12 C10 C11 110.9(2)
N1 C10 H10 109
C12 C10 H10 109
C11 C10 H10 109
C10 C11 H11A 109.5
C10 C11 H11B 109.5
H11A C11 H11B 109.5
C10 C11 H11C 109.5
H11A C11 H11C 109.5
H11B C11 H11C 109.5
C10 C12 H12A 109.5
C10 C12 H12B 109.5
H12A C12 H12B 109.5
C10 C12 H12C 109.5
H12A C12 H12C 109.5
H12B C12 H12C 109.5
N2 C13 C15 107.66(15)
N2 C13 C14 110.35(15)
C15 C13 C14 111.73(18)
N2 C13 H13 109
C15 C13 H13 109
C14 C13 H13 109
C13 C14 H14A 109.5
C13 C14 H14B 109.5
H14A C14 H14B 109.5
C13 C14 H14C 109.5
H14A C14 H14C 109.5
H14B C14 H14C 109.5
C13 C15 H15A 109.5
C13 C15 H15B 109.5
H15A C15 H15B 109.5
C13 C15 H15C 109.5
H15A C15 H15C 109.5
H15B C15 H15C 109.5
C5 N1 C10 132.62(15)
C5 N1 Ge1 92.92(11)
C10 N1 Ge1 133.98(12)
C5 N2 C13 134.27(15)
C5 N2 Ge1 93.17(10)
C13 N2 Ge1 130.83(12)
C1 Fe1 C3 90.68(10)
C1 Fe1 C2 123.31(10)
C3 Fe1 C2 92.25(10)
C1 Fe1 C4 121.15(11)
C3 Fe1 C4 95.09(11)
C2 Fe1 C4 114.92(11)
C1 Fe1 Ge1 83.26(7)
C3 Fe1 Ge1 173.24(8)
C2 Fe1 Ge1 88.62(7)
C4 Fe1 Ge1 90.61(7)
N1 Ge1 N2 67.58(6)
N1 Ge1 Cl1 103.20(5)
N2 Ge1 Cl1 101.38(5)
N1 Ge1 Fe1 124.65(5)
N2 Ge1 Fe1 127.65(5)
Cl1 Ge1 Fe1 119.946(19)
N1 Ge1 C5 33.93(6)
N2 Ge1 C5 33.69(6)
Cl1 Ge1 C5 106.15(4)
Fe1 Ge1 C5 133.89(4)

loop_
_geom_bond_atom_site_label_1
_geom_bond_atom_site_label_2
_geom_bond_distance
C1 O1 1.144(2)
C1 Fe1 1.780(2)
C2 O2 1.146(3)
C2 Fe1 1.787(2)
C3 O3 1.136(3)
C3 Fe1 1.785(2)
C4 O4 1.152(3)
C4 Fe1 1.788(2)
C5 N2 1.337(2)
C5 N1 1.345(2)
C5 C6 1.524(3)
C5 Ge1 2.4058(18)
C6 C9 1.531(3)
C6 C7 1.536(3)
C6 C8 1.559(3)
C7 H7A 0.98
C7 H7B 0.98
C7 H7C 0.98
C8 H8A 0.98
C8 H8B 0.98
C8 H8C 0.98
C9 H9A 0.98
C9 H9B 0.98
C9 H9C 0.98
C10 N1 1.469(2)
C10 C12 1.510(3)
C10 C11 1.514(3)
C10 H10 1
C11 H11A 0.98
C11 H11B 0.98
C11 H11C 0.98
C12 H12A 0.98
C12 H12B 0.98
C12 H12C 0.98
C13 N2 1.475(2)
C13 C15 1.512(3)
C13 C14 1.516(3)
C13 H13 1
C14 H14A 0.98
C14 H14B 0.98
C14 H14C 0.98
C15 H15A 0.98
C15 H15B 0.98
C15 H15C 0.98
N1 Ge1 1.9275(14)
N2 Ge1 1.9278(14)
Cl1 Ge1 2.1820(5)
Fe1 Ge1 2.2831(3)
